data_1540558
loop_
_publ_author_name
'Applegate, Jason C.'
'Okeowo, Monisola K.'
'Erickson, Nathan R.'
'Neal, Brad M.'
'Berrie, Cindy L.'
'Gerasimchukand, Nikolay N.'
'Barybin, Mikhail V.'

_publ_section_title
;
 First \p-linker featuring mercapto and isocyano anchoring groups within
 the same molecule: Synthesis, heterobimetallic complexation and
 self-assembly on Au(111).
;
_journal_issue 2
_journal_name_full 'Chemical science (Royal Society of Chemistry : 2010)'
_journal_page_first 1422
_journal_page_last 1429
_journal_paper_doi 10.1039/C5SC04017E
_journal_volume 7
_journal_year 2016
_chemical_formula_moiety 4(C40H29AuCrNO9PS),2(CCl2),CH2Cl2
_chemical_formula_sum 'C40.75 H30.5 Au Cl1.5 Cr N O9 P S'
_chemical_formula_weight 1043.33
_chemical_name_common MBar-JCA-1-107
_chemical_properties_physical 'Moisture-sensitive, Hygroscopic, Heat-sensitive, Oxygen-sensitive, Light-sensitive'
_space_group_crystal_system triclinic
_space_group_IT_number 2
_space_group_name_Hall '-P 1'
_space_group_name_H-M_alt 'P -1'
_symmetry_space_group_name_Hall '-P 1'
_symmetry_space_group_name_H-M 'P -1'
_atom_sites_solution_hydrogens geom
_audit_creation_method SHELXL-2014/6
_audit_update_record
;
2015-07-06 deposited with the CCDC.
2015-11-20 downloaded from the CCDC.
;
_cell_angle_alpha 74.619(2)
_cell_angle_beta 89.572(2)
_cell_angle_gamma 62.1260(10)
_cell_formula_units_Z 4
_cell_length_a 13.4225(14)
_cell_length_b 14.2249(15)
_cell_length_c 24.728(3)
_cell_measurement_reflns_used 193
_cell_measurement_temperature 120(2)
_cell_measurement_theta_max 54.19
_cell_measurement_theta_min 2.17
_cell_volume 3986.3(8)
_computing_cell_refinement 'SAINT (Bruker, 2011)'
_computing_data_collection 'SMART (Bruker, 2011)'
_computing_data_reduction 'SAINT (Bruker, 2011)'
_computing_molecular_graphics 'ORTEP-III (Burnett & Johnson, 1996)'
_computing_publication_material 'CIFTAB (Sheldrick, 1997)'
_computing_structure_refinement 'SHELXL-2014/6 (Sheldrick, 2014)'
_computing_structure_solution 'SHELXT-2012 (Sheldrick, 2012)'
_diffrn_ambient_temperature 120(2)
_diffrn_measured_fraction_theta_full 0.999
_diffrn_measured_fraction_theta_max 0.990
_diffrn_measurement_device_type 'Bruker APEX2 CCD area detector'
_diffrn_measurement_method '4 omega scans, full sphere'
_diffrn_radiation_monochromator graphite
_diffrn_radiation_source 'fine-focus sealed tube'
_diffrn_radiation_type MoK\a
_diffrn_radiation_wavelength 0.71073
_diffrn_reflns_av_R_equivalents 0.0575
_diffrn_reflns_av_unetI/netI 0.0861
_diffrn_reflns_laue_measured_fraction_full 0.999
_diffrn_reflns_laue_measured_fraction_max 0.990
_diffrn_reflns_limit_h_max 19
_diffrn_reflns_limit_h_min -19
_diffrn_reflns_limit_k_max 20
_diffrn_reflns_limit_k_min -20
_diffrn_reflns_limit_l_max 35
_diffrn_reflns_limit_l_min -35
_diffrn_reflns_number 61888
_diffrn_reflns_point_group_measured_fraction_full 0.999
_diffrn_reflns_point_group_measured_fraction_max 0.990
_diffrn_reflns_theta_full 25.000
_diffrn_reflns_theta_max 30.559
_diffrn_reflns_theta_min 1.659
_exptl_absorpt_coefficient_mu 4.198
_exptl_absorpt_correction_T_max 0.7455
_exptl_absorpt_correction_T_min 0.5006
_exptl_absorpt_correction_type numerical
_exptl_absorpt_process_details 'SADABS (Bruker AXS, 2013)'
_exptl_crystal_colour red-orange
_exptl_crystal_density_diffrn 1.738
_exptl_crystal_density_meas ?
_exptl_crystal_description block
_exptl_crystal_F_000 2054
_exptl_crystal_recrystallization_method 'Re-crystallisation from solvent: CH2Cl2'
_exptl_crystal_size_max 0.299
_exptl_crystal_size_mid 0.132
_exptl_crystal_size_min 0.098
_refine_diff_density_max 1.792
_refine_diff_density_min -2.344
_refine_diff_density_rms 0.197
_refine_ls_extinction_method none
_refine_ls_goodness_of_fit_ref 1.041
_refine_ls_hydrogen_treatment constr
_refine_ls_matrix_type full
_refine_ls_number_parameters 1072
_refine_ls_number_reflns 24204
_refine_ls_number_restraints 119
_refine_ls_restrained_S_all 1.042
_refine_ls_R_factor_all 0.0954
_refine_ls_R_factor_gt 0.0469
_refine_ls_shift/su_max 0.003
_refine_ls_shift/su_mean 0.000
_refine_ls_structure_factor_coef Fsqd
_refine_ls_weighting_details 'w=1/[\s^2^(Fo^2^)+(0.0328P)^2^+5.2506P] where P=(Fo^2^+2Fc^2^)/3'
_refine_ls_weighting_scheme calc
_refine_ls_wR_factor_gt 0.0843
_refine_ls_wR_factor_ref 0.1054
_reflns_Friedel_coverage 0.000
_reflns_number_gt 15125
_reflns_number_total 24204
_reflns_threshold_expression 'I > 2\s(I)'
_cod_data_source_file c5sc04017e2.cif
_cod_data_source_block last1-last-2
_cod_depositor_comments
;
The following automatic conversions were performed:

'_exptl_crystal_density_meas' value 'not measured' was changed to '?'
- the value is perceived as not measured.

Automatic conversion script
Id: cif_fix_values 4268 2015-11-12 08:31:59Z antanas 

 Adding full bibliography for 1540558.cif.

 Adding full bibliography for 1540558.cif.
;
_cod_original_cell_volume 3986.4(7)
_cod_original_formula_sum 'C40.75 H30.50 Au Cl1.50 Cr N O9 P S'
_cod_database_code 1540558
_shelx_space_group_comment
;
The symmetry employed for this shelxl refinement is uniquely defined
by the following loop, which should always be used as a source of
symmetry information in preference to the above space-group names.
They are only intended as comments.
;
_shelxl_version_number 2014/6

loop_
_space_group_symop_operation_xyz
'x, y, z'
'-x, -y, -z'

loop_
_atom_site_label
_atom_site_type_symbol
_atom_site_fract_x
_atom_site_fract_y
_atom_site_fract_z
_atom_site_U_iso_or_equiv
_atom_site_adp_type
_atom_site_occupancy
_atom_site_site_symmetry_order
_atom_site_calc_flag
_atom_site_refinement_flags_posn
_atom_site_refinement_flags_adp
_atom_site_refinement_flags_occupancy
_atom_site_disorder_assembly
_atom_site_disorder_group
Au1 Au -0.19618(2) 0.32181(2) 0.67269(2) 0.02468(6) Uani 1 1 d . . . . .
Au2 Au -0.22030(2) 0.36323(2) 0.79470(2) 0.02599(6) Uani 1 1 d . . . . .
C1 C -0.1899(5) 0.0863(4) 0.7436(2) 0.0242(11) Uani 1 1 d . . . . .
C2 C -0.0737(4) 0.0487(4) 0.7406(2) 0.0256(11) Uani 1 1 d . . . . .
H56 H -0.0554 0.1035 0.7196 0.031 Uiso 1 1 calc R U . . .
C3 C 0.0176(5) -0.0554(4) 0.7634(2) 0.0256(11) Uani 1 1 d . . . . .
H57 H 0.0894 -0.0601 0.7569 0.031 Uiso 1 1 calc R U . . .
C4 C 0.0230(5) -0.1560(4) 0.7946(2) 0.0254(11) Uani 1 1 d . . . . .
C5 C -0.0728(5) -0.1766(4) 0.8055(2) 0.0246(11) Uani 1 1 d . . . . .
C6 C -0.1879(5) -0.0964(5) 0.7903(2) 0.0322(13) Uani 1 1 d . . . . .
H60 H -0.2394 -0.1250 0.7989 0.039 Uiso 1 1 calc R U . . .
C7 C -0.2389(5) 0.0169(4) 0.7651(2) 0.0292(12) Uani 1 1 d . . . . .
H61 H -0.3197 0.0545 0.7614 0.035 Uiso 1 1 calc R U . . .
C8 C 0.1238(5) -0.2572(4) 0.8189(2) 0.0276(12) Uani 1 1 d . . . . .
C9 C 0.2392(5) -0.2720(4) 0.8211(2) 0.0335(13) Uani 1 1 d . . . . .
C10 C 0.5090(6) -0.5115(5) 0.8920(3) 0.063(2) Uani 1 1 d . . . . .
H69A H 0.4896 -0.5214 0.9307 0.095 Uiso 1 1 calc R U . . .
H69B H 0.5886 -0.5279 0.8929 0.095 Uiso 1 1 calc R U . . .
H69C H 0.4982 -0.5622 0.8756 0.095 Uiso 1 1 calc R U . . .
C11 C 0.4339(5) -0.3944(5) 0.8571(3) 0.0451(16) Uani 1 1 d . . . . .
H68A H 0.4361 -0.3424 0.8762 0.054 Uiso 1 1 calc R U . . .
H68B H 0.4605 -0.3805 0.8198 0.054 Uiso 1 1 calc R U . . .
C12 C 0.0899(5) -0.3379(4) 0.8425(2) 0.0285(12) Uani 1 1 d . . . . .
C13 C -0.0283(5) -0.2909(4) 0.8352(2) 0.0300(13) Uani 1 1 d . . . . .
C14 C -0.0874(6) -0.3559(5) 0.8561(3) 0.0367(14) Uani 1 1 d . . . . .
C17 C 0.2165(5) -0.5455(5) 0.8875(2) 0.0325(13) Uani 1 1 d . . . . .
C18 C 0.1999(6) -0.6962(5) 0.9717(3) 0.0422(16) Uani 1 1 d . . . . .
C19 C 0.1873(5) -0.7013(4) 0.8648(2) 0.0336(13) Uani 1 1 d . . . . .
C20 C 0.3738(5) -0.8659(5) 0.9378(2) 0.0357(14) Uani 1 1 d . . . . .
C21 C 0.4106(6) -0.7163(5) 0.9654(3) 0.0486(17) Uani 1 1 d . . . . .
C22 C 0.3881(6) -0.7064(5) 0.8561(3) 0.0416(15) Uani 1 1 d . . . . .
C23 C -0.1296(4) 0.3682(4) 0.5428(2) 0.0228(11) Uani 1 1 d . . . . .
C24 C -0.1550(4) 0.4458(4) 0.4900(2) 0.0274(12) Uani 1 1 d . . . . .
H15 H -0.1606 0.5161 0.4873 0.033 Uiso 1 1 calc R U . . .
C25 C -0.1722(5) 0.4219(4) 0.4414(2) 0.0300(12) Uani 1 1 d . . . . .
H14 H -0.1909 0.4761 0.4056 0.036 Uiso 1 1 calc R U . . .
C26 C -0.1623(5) 0.3192(5) 0.4448(2) 0.0311(13) Uani 1 1 d . . . . .
H13 H -0.1748 0.3033 0.4113 0.037 Uiso 1 1 calc R U . . .
C27 C -0.1340(5) 0.2390(4) 0.4971(2) 0.0324(13) Uani 1 1 d . . . . .
H27 H -0.1257 0.1679 0.4994 0.039 Uiso 1 1 calc R U . . .
C28 C -0.1181(5) 0.2637(4) 0.5461(2) 0.0289(12) Uani 1 1 d . . . . .
H28 H -0.0994 0.2094 0.5819 0.035 Uiso 1 1 calc R U . . .
C29 C -0.1739(4) 0.5480(4) 0.5869(2) 0.0220(10) Uani 1 1 d . . . . .
C30 C -0.1059(5) 0.5992(4) 0.5779(2) 0.0246(11) Uani 1 1 d . . . . .
H30 H -0.0255 0.5552 0.5862 0.030 Uiso 1 1 calc R U . . .
C31 C -0.1550(5) 0.7141(4) 0.5569(2) 0.0311(13) Uani 1 1 d . . . . .
H8 H -0.1082 0.7485 0.5510 0.037 Uiso 1 1 calc R U . . .
C32 C -0.2718(5) 0.7787(4) 0.5444(2) 0.0327(13) Uani 1 1 d . . . . .
H9 H -0.3052 0.8573 0.5295 0.039 Uiso 1 1 calc R U . . .
C33 C -0.3404(5) 0.7287(4) 0.5537(2) 0.0332(13) Uani 1 1 d . . . . .
H10 H -0.4207 0.7733 0.5455 0.040 Uiso 1 1 calc R U . . .
C34 C -0.2922(5) 0.6145(4) 0.5749(2) 0.0286(12) Uani 1 1 d . . . . .
H11 H -0.3396 0.5808 0.5814 0.034 Uiso 1 1 calc R U . . .
C35 C 0.0390(4) 0.3437(4) 0.6263(2) 0.0243(11) Uani 1 1 d . . . . .
C36 C 0.1147(5) 0.3134(4) 0.5879(2) 0.0291(12) Uani 1 1 d . . . . .
H6 H 0.0880 0.3174 0.5515 0.035 Uiso 1 1 calc R U . . .
C37 C 0.2289(5) 0.2771(4) 0.6021(3) 0.0360(14) Uani 1 1 d . . . . .
H5 H 0.2805 0.2558 0.5756 0.043 Uiso 1 1 calc R U . . .
C38 C 0.2673(5) 0.2721(5) 0.6546(3) 0.0385(14) Uani 1 1 d . . . . .
H4 H 0.3456 0.2483 0.6642 0.046 Uiso 1 1 calc R U . . .
C39 C 0.1928(5) 0.3017(5) 0.6938(3) 0.0386(15) Uani 1 1 d . . . . .
H3 H 0.2195 0.2988 0.7300 0.046 Uiso 1 1 calc R U . . .
C40 C 0.0792(5) 0.3353(4) 0.6798(2) 0.0323(13) Uani 1 1 d . . . . .
H2 H 0.0284 0.3527 0.7070 0.039 Uiso 1 1 calc R U . . .
C41 C -0.2316(4) 0.6000(4) 0.7223(2) 0.0235(11) Uani 1 1 d . . . . .
C42 C -0.2852(4) 0.7140(4) 0.6915(2) 0.0247(11) Uani 1 1 d . . . . .
H16 H -0.3648 0.7467 0.6809 0.030 Uiso 1 1 calc R U . . .
C43 C -0.2410(4) 0.7868(4) 0.6742(2) 0.0233(11) Uani 1 1 d . . . . .
H17 H -0.2959 0.8618 0.6556 0.028 Uiso 1 1 calc R U . . .
C44 C -0.1292(4) 0.7669(4) 0.67971(19) 0.0197(10) Uani 1 1 d . . . . .
C45 C -0.0304(4) 0.6607(4) 0.7081(2) 0.0190(10) Uani 1 1 d . . . . .
C46 C -0.0297(4) 0.5623(4) 0.7392(2) 0.0229(11) Uani 1 1 d . . . . .
H35 H 0.0423 0.5043 0.7590 0.027 Uiso 1 1 calc R U . . .
C47 C -0.1166(4) 0.5361(4) 0.7455(2) 0.0248(11) Uani 1 1 d . . . . .
H36 H -0.0952 0.4634 0.7694 0.030 Uiso 1 1 calc R U . . .
C48 C -0.0885(4) 0.8442(4) 0.6572(2) 0.0200(10) Uani 1 1 d . . . . .
C49 C -0.1496(4) 0.9633(4) 0.6259(2) 0.0236(11) Uani 1 1 d . . . . .
C50 C -0.3251(5) 1.1269(4) 0.5886(3) 0.0384(14) Uani 1 1 d . U . . .
H20A H -0.3182 1.1411 0.5477 0.046 Uiso 1 1 calc R U . A 1
H20B H -0.2932 1.1657 0.6044 0.046 Uiso 1 1 calc R U . A 1
C51 C -0.4500(13) 1.1701(14) 0.5971(14) 0.040(5) Uani 0.46(4) 1 d . U P B 1
H51A H -0.4799 1.1286 0.5831 0.060 Uiso 0.46(4) 1 calc R U P B 1
H51B H -0.4937 1.2493 0.5761 0.060 Uiso 0.46(4) 1 calc R U P B 1
H51C H -0.4566 1.1601 0.6375 0.060 Uiso 0.46(4) 1 calc R U P B 1
C51A C -0.4415(13) 1.1547(14) 0.5711(12) 0.043(5) Uani 0.54(4) 1 d . U P B 2
H51D H -0.4410 1.1113 0.5462 0.064 Uiso 0.54(4) 1 calc R U P B 2
H51E H -0.4855 1.2343 0.5508 0.064 Uiso 0.54(4) 1 calc R U P B 2
H51F H -0.4764 1.1373 0.6046 0.064 Uiso 0.54(4) 1 calc R U P B 2
C52 C 0.0299(4) 0.7853(4) 0.6703(2) 0.0193(10) Uani 1 1 d . . . . .
C53 C 0.0685(4) 0.6735(4) 0.7012(2) 0.0210(10) Uani 1 1 d . . . . .
C54 C 0.1862(4) 0.5857(4) 0.7223(2) 0.0249(11) Uani 1 1 d . . . . .
C55 C 0.3812(5) 0.5396(5) 0.7232(3) 0.0461(17) Uani 1 1 d . . . . .
H32A H 0.3920 0.4916 0.7623 0.055 Uiso 1 1 calc R U . . .
H32B H 0.4264 0.5782 0.7230 0.055 Uiso 1 1 calc R U . . .
C56 C 0.4215(6) 0.4705(6) 0.6847(3) 0.068(2) Uani 1 1 d . . . . .
H33A H 0.3851 0.4237 0.6894 0.102 Uiso 1 1 calc R U . . .
H33B H 0.5042 0.4232 0.6936 0.102 Uiso 1 1 calc R U . . .
H33C H 0.4021 0.5186 0.6455 0.102 Uiso 1 1 calc R U . . .
C57 C 0.1675(4) 0.8593(4) 0.6407(2) 0.0248(11) Uani 1 1 d . . . . .
C58 C 0.1812(5) 1.0001(5) 0.5444(3) 0.0331(13) Uani 1 1 d . . . . .
C59 C 0.1960(5) 1.0240(4) 0.6514(2) 0.0315(13) Uani 1 1 d . . . . .
C60 C 0.3803(5) 0.9634(5) 0.5895(2) 0.0327(13) Uani 1 1 d . . . . .
C61 C 0.3768(5) 0.8256(5) 0.6846(3) 0.0330(13) Uani 1 1 d . . . . .
C62 C 0.3555(5) 0.7884(5) 0.5866(3) 0.0329(13) Uani 1 1 d . . . . .
C63 C -0.1543(5) 0.2638(4) 0.9344(2) 0.0290(12) Uani 1 1 d . . . . .
C64 C -0.2085(6) 0.2323(5) 0.9775(3) 0.0438(16) Uani 1 1 d . . . . .
H42 H -0.2311 0.1786 0.9765 0.053 Uiso 1 1 calc R U . . .
C65 C -0.2304(7) 0.2773(6) 1.0219(3) 0.058(2) Uani 1 1 d . . . . .
H41 H -0.2674 0.2544 1.0514 0.069 Uiso 1 1 calc R U . . .
C66 C -0.1989(6) 0.3547(5) 1.0236(3) 0.0492(18) Uani 1 1 d . . . . .
H40 H -0.2164 0.3878 1.0535 0.059 Uiso 1 1 calc R U . . .
C67 C -0.1411(6) 0.3858(5) 0.9816(3) 0.0435(16) Uani 1 1 d . . . . .
H39 H -0.1156 0.4369 0.9840 0.052 Uiso 1 1 calc R U . . .
C68 C -0.1210(5) 0.3426(5) 0.9367(3) 0.0392(14) Uani 1 1 d . . . . .
H38 H -0.0845 0.3661 0.9072 0.047 Uiso 1 1 calc R U . . .
C69 C -0.1773(5) 0.1088(4) 0.8872(2) 0.0241(11) Uani 1 1 d . . . . .
C70 C -0.0998(5) -0.0045(4) 0.9083(2) 0.0299(12) Uani 1 1 d . . . . .
H44 H -0.0204 -0.0290 0.9125 0.036 Uiso 1 1 calc R U . . .
C71 C -0.1390(5) -0.0815(4) 0.9232(2) 0.0305(12) Uani 1 1 d . . . . .
H45 H -0.0863 -0.1586 0.9378 0.037 Uiso 1 1 calc R U . . .
C72 C -0.2535(5) -0.0463(4) 0.9170(2) 0.0315(13) Uani 1 1 d . . . . .
H46 H -0.2800 -0.0991 0.9277 0.038 Uiso 1 1 calc R U . . .
C73 C -0.3307(5) 0.0660(5) 0.8952(2) 0.0338(13) Uani 1 1 d . . . . .
H47 H -0.4100 0.0901 0.8906 0.041 Uiso 1 1 calc R U . . .
C74 C -0.2926(5) 0.1427(4) 0.8801(2) 0.0310(13) Uani 1 1 d . . . . .
H48 H -0.3458 0.2195 0.8647 0.037 Uiso 1 1 calc R U . . .
C75 C 0.0215(5) 0.1344(4) 0.8767(2) 0.0292(12) Uani 1 1 d . . . . .
C76 C 0.0918(5) 0.0846(5) 0.9281(3) 0.0357(14) Uani 1 1 d . . . . .
H54 H 0.0610 0.0994 0.9615 0.043 Uiso 1 1 calc R U . . .
C77 C 0.2065(6) 0.0136(5) 0.9308(3) 0.0471(17) Uani 1 1 d . . . . .
H53 H 0.2549 -0.0191 0.9659 0.056 Uiso 1 1 calc R U . . .
C78 C 0.2507(6) -0.0098(5) 0.8829(3) 0.0505(18) Uani 1 1 d . . . . .
H52 H 0.3291 -0.0606 0.8850 0.061 Uiso 1 1 calc R U . . .
C79 C 0.1816(6) 0.0403(6) 0.8318(3) 0.0534(19) Uani 1 1 d . . . . .
H51 H 0.2126 0.0240 0.7987 0.064 Uiso 1 1 calc R U . . .
C80 C 0.0676(5) 0.1139(5) 0.8281(3) 0.0387(14) Uani 1 1 d . . . . .
H50 H 0.0209 0.1503 0.7924 0.046 Uiso 1 1 calc R U . . .
C2S C 0.4413(10) 0.5060(11) 0.5085(5) 0.044(3) Uani 0.5 1 d . U P . .
H2S1 H 0.4126 0.4531 0.5090 0.053 Uiso 0.5 1 calc R U P . .
H2S2 H 0.3875 0.5609 0.5264 0.053 Uiso 0.5 1 calc R U P . .
C1S C 0.4189(6) 0.0025(7) 0.7597(3) 0.063(2) Uani 1 1 d D . . . .
Cl1S Cl 0.51558(19) -0.02111(18) 0.71122(9) 0.0713(6) Uani 1 1 d D U . . .
Cl2S Cl 0.4450(5) 0.0688(6) 0.8048(2) 0.0781(18) Uani 0.737(14) 1 d D U P C 1
Cl2A Cl 0.4997(16) -0.005(2) 0.8208(5) 0.098(5) Uani 0.263(14) 1 d D U P C 2
Cl3S Cl 0.42855(18) 0.57038(15) 0.44552(10) 0.0783(7) Uani 1 1 d . . . . .
Cr1 Cr 0.29847(8) -0.70853(7) 0.91529(4) 0.0331(2) Uani 1 1 d . . . . .
Cr2 Cr 0.27728(7) 0.91154(7) 0.61546(4) 0.02656(19) Uani 1 1 d . . . . .
N1 N 0.1630(4) -0.4499(4) 0.86885(19) 0.0338(11) Uani 1 1 d . . . . .
N2 N 0.1003(3) 0.8313(3) 0.65400(17) 0.0231(9) Uani 1 1 d . . . . .
O1 O 0.2640(3) -0.1990(3) 0.80187(19) 0.0455(11) Uani 1 1 d . . . . .
O2 O 0.3187(3) -0.3767(3) 0.84944(17) 0.0372(10) Uani 1 1 d . . . . .
O3 O -0.0416(4) -0.4526(3) 0.88427(18) 0.0469(11) Uani 1 1 d . . . . .
O5 O 0.4423(4) -0.7053(4) 0.8201(2) 0.0564(13) Uani 1 1 d . . . . .
O6 O 0.4216(4) -0.9609(3) 0.95049(18) 0.0496(12) Uani 1 1 d . . . . .
O7 O 0.1194(4) -0.6924(3) 0.83338(18) 0.0461(11) Uani 1 1 d . . . . .
O8 O 0.1389(4) -0.6841(4) 1.0055(2) 0.0589(13) Uani 1 1 d . . . . .
O9 O 0.4789(5) -0.7229(5) 0.9960(2) 0.0776(18) Uani 1 1 d . . . . .
O10 O -0.1033(3) 1.0191(3) 0.60977(17) 0.0375(10) Uani 1 1 d . . . . .
O11 O -0.2626(3) 1.0070(3) 0.61755(16) 0.0302(9) Uani 1 1 d . . . . .
O12 O 0.2152(3) 0.4914(3) 0.75179(16) 0.0329(9) Uani 1 1 d . . . . .
O13 O 0.2612(3) 0.6216(3) 0.70608(17) 0.0348(9) Uani 1 1 d . . . . .
O14 O 0.4041(4) 0.7135(4) 0.5700(2) 0.0496(12) Uani 1 1 d . . . . .
O15 O 0.4389(3) 0.7762(3) 0.72560(18) 0.0434(11) Uani 1 1 d . . . . .
O16 O 0.4443(4) 0.9918(4) 0.57311(18) 0.0458(11) Uani 1 1 d . . . . .
O17 O 0.1484(4) 1.0841(3) 0.67643(18) 0.0430(11) Uani 1 1 d . . . . .
O18 O 0.1263(4) 1.0522(4) 0.50175(19) 0.0457(11) Uani 1 1 d . . . . .
P1 P -0.11320(11) 0.39792(10) 0.60817(6) 0.0223(3) Uani 1 1 d . . . . .
P2 P -0.13075(12) 0.21338(11) 0.87274(6) 0.0259(3) Uani 1 1 d . . . . .
S1 S -0.28780(12) 0.22808(11) 0.72078(6) 0.0295(3) Uani 1 1 d . . . . .
S2 S -0.31951(11) 0.53858(11) 0.72935(6) 0.0283(3) Uani 1 1 d . . . . .
O4 O -0.1922(14) -0.2996(14) 0.8490(5) 0.033(3) Uani 0.574(17) 1 d D U P D 1
C15 C -0.2602(11) -0.3566(11) 0.8706(6) 0.042(4) Uani 0.574(17) 1 d D U P D 1
H15A H -0.2441 -0.4168 0.8534 0.050 Uiso 0.574(17) 1 calc R U P D 1
H15B H -0.2429 -0.3887 0.9123 0.050 Uiso 0.574(17) 1 calc R U P D 1
C16 C -0.3810(10) -0.2670(10) 0.8534(7) 0.060(5) Uani 0.574(17) 1 d D U P D 1
H16A H -0.3933 -0.2054 0.8681 0.090 Uiso 0.574(17) 1 calc R U P D 1
H16B H -0.4314 -0.2968 0.8688 0.090 Uiso 0.574(17) 1 calc R U P D 1
H16C H -0.3977 -0.2400 0.8120 0.090 Uiso 0.574(17) 1 calc R U P D 1
O4A O -0.2110(18) -0.2892(19) 0.8283(7) 0.030(3) Uani 0.426(17) 1 d . . P D 2
C15A C -0.2789(16) -0.3408(17) 0.8467(8) 0.042(5) Uani 0.426(17) 1 d D U P D 2
H15C H -0.2304 -0.4226 0.8564 0.050 Uiso 0.426(17) 1 calc R U P D 2
H15D H -0.3381 -0.3177 0.8151 0.050 Uiso 0.426(17) 1 calc R U P D 2
C16A C -0.3358(19) -0.3130(19) 0.8971(8) 0.060(6) Uani 0.426(17) 1 d D U P D 2
H16D H -0.2798 -0.3551 0.9314 0.090 Uiso 0.426(17) 1 calc R U P D 2
H16E H -0.3970 -0.3326 0.9009 0.090 Uiso 0.426(17) 1 calc R U P D 2
H16F H -0.3677 -0.2331 0.8919 0.090 Uiso 0.426(17) 1 calc R U P D 2

loop_
_atom_site_aniso_label
_atom_site_aniso_U_11
_atom_site_aniso_U_22
_atom_site_aniso_U_33
_atom_site_aniso_U_23
_atom_site_aniso_U_13
_atom_site_aniso_U_12
Au1 0.02727(11) 0.02070(10) 0.02537(11) -0.00204(8) 0.00493(8) -0.01354(9)
Au2 0.03198(12) 0.02285(10) 0.02602(11) -0.00098(8) 0.00378(9) -0.01878(9)
C1 0.035(3) 0.023(3) 0.022(3) -0.008(2) 0.006(2) -0.019(2)
C2 0.034(3) 0.026(3) 0.025(3) -0.007(2) 0.007(2) -0.022(2)
C3 0.034(3) 0.025(3) 0.024(3) -0.008(2) 0.008(2) -0.018(2)
C4 0.038(3) 0.023(3) 0.022(3) -0.010(2) 0.008(2) -0.019(2)
C5 0.038(3) 0.023(3) 0.022(3) -0.009(2) 0.012(2) -0.022(2)
C6 0.048(4) 0.037(3) 0.025(3) -0.010(2) 0.008(3) -0.031(3)
C7 0.028(3) 0.031(3) 0.032(3) -0.007(2) 0.005(2) -0.018(2)
C8 0.039(3) 0.022(3) 0.024(3) -0.008(2) 0.006(2) -0.015(2)
C9 0.043(4) 0.023(3) 0.030(3) -0.009(2) 0.008(3) -0.012(3)
C10 0.047(4) 0.048(4) 0.080(6) 0.011(4) -0.013(4) -0.027(4)
C11 0.038(4) 0.036(3) 0.060(4) -0.006(3) 0.005(3) -0.021(3)
C12 0.043(3) 0.022(3) 0.025(3) -0.008(2) 0.003(2) -0.018(3)
C13 0.051(4) 0.029(3) 0.024(3) -0.008(2) 0.011(3) -0.029(3)
C14 0.054(4) 0.035(3) 0.037(3) -0.017(3) 0.018(3) -0.030(3)
C17 0.045(4) 0.030(3) 0.029(3) -0.005(2) 0.002(3) -0.026(3)
C18 0.054(4) 0.032(3) 0.041(4) 0.003(3) -0.008(3) -0.028(3)
C19 0.039(3) 0.019(3) 0.037(3) 0.004(2) -0.006(3) -0.016(3)
C20 0.036(3) 0.033(3) 0.034(3) 0.005(3) -0.011(3) -0.021(3)
C21 0.059(4) 0.042(4) 0.047(4) 0.007(3) -0.012(3) -0.036(4)
C22 0.043(4) 0.021(3) 0.049(4) 0.004(3) -0.007(3) -0.013(3)
C23 0.024(3) 0.018(2) 0.030(3) -0.005(2) 0.005(2) -0.014(2)
C24 0.032(3) 0.026(3) 0.032(3) -0.010(2) 0.007(2) -0.018(2)
C25 0.039(3) 0.028(3) 0.025(3) -0.006(2) 0.008(2) -0.019(3)
C26 0.038(3) 0.038(3) 0.033(3) -0.019(3) 0.014(3) -0.026(3)
C27 0.037(3) 0.024(3) 0.046(4) -0.015(3) 0.014(3) -0.021(3)
C28 0.033(3) 0.024(3) 0.030(3) -0.007(2) 0.008(2) -0.015(2)
C29 0.029(3) 0.015(2) 0.021(3) -0.0015(19) 0.002(2) -0.012(2)
C30 0.029(3) 0.020(2) 0.026(3) -0.005(2) 0.009(2) -0.014(2)
C31 0.044(4) 0.026(3) 0.028(3) -0.008(2) 0.008(3) -0.020(3)
C32 0.040(3) 0.017(3) 0.035(3) -0.005(2) 0.003(3) -0.010(2)
C33 0.030(3) 0.026(3) 0.034(3) -0.004(2) -0.002(2) -0.008(2)
C34 0.028(3) 0.025(3) 0.033(3) -0.007(2) 0.000(2) -0.014(2)
C35 0.027(3) 0.016(2) 0.028(3) -0.003(2) 0.003(2) -0.010(2)
C36 0.030(3) 0.026(3) 0.029(3) -0.002(2) 0.007(2) -0.014(2)
C37 0.033(3) 0.029(3) 0.043(4) -0.008(3) 0.013(3) -0.013(3)
C38 0.028(3) 0.029(3) 0.057(4) -0.010(3) 0.003(3) -0.014(3)
C39 0.034(3) 0.035(3) 0.043(4) -0.015(3) -0.009(3) -0.011(3)
C40 0.034(3) 0.023(3) 0.034(3) -0.010(2) 0.005(3) -0.008(2)
C41 0.026(3) 0.022(3) 0.023(3) -0.002(2) 0.009(2) -0.014(2)
C42 0.020(3) 0.022(3) 0.030(3) -0.001(2) 0.007(2) -0.011(2)
C43 0.020(3) 0.017(2) 0.030(3) -0.005(2) 0.003(2) -0.008(2)
C44 0.026(3) 0.021(2) 0.016(2) -0.0051(19) 0.003(2) -0.015(2)
C45 0.020(2) 0.018(2) 0.019(2) -0.0055(19) 0.0052(19) -0.010(2)
C46 0.021(3) 0.020(2) 0.026(3) -0.002(2) 0.000(2) -0.010(2)
C47 0.029(3) 0.018(2) 0.030(3) -0.001(2) 0.004(2) -0.016(2)
C48 0.024(3) 0.020(2) 0.018(2) -0.0042(19) 0.004(2) -0.014(2)
C49 0.032(3) 0.018(2) 0.023(3) -0.005(2) 0.004(2) -0.015(2)
C50 0.033(3) 0.023(3) 0.050(4) 0.003(3) -0.003(3) -0.014(2)
C51 0.031(5) 0.031(7) 0.055(9) -0.004(6) 0.001(5) -0.017(5)
C51A 0.042(5) 0.032(6) 0.051(9) 0.006(5) -0.002(5) -0.024(5)
C52 0.024(3) 0.020(2) 0.018(2) -0.0051(19) 0.006(2) -0.014(2)
C53 0.020(3) 0.022(2) 0.023(3) -0.005(2) 0.004(2) -0.013(2)
C54 0.022(3) 0.027(3) 0.026(3) -0.005(2) 0.003(2) -0.014(2)
C55 0.024(3) 0.028(3) 0.075(5) 0.003(3) 0.004(3) -0.013(3)
C56 0.040(4) 0.057(5) 0.073(6) -0.008(4) 0.007(4) -0.002(4)
C57 0.023(3) 0.023(3) 0.031(3) -0.007(2) 0.005(2) -0.013(2)
C58 0.035(3) 0.025(3) 0.044(4) -0.011(3) 0.014(3) -0.018(3)
C59 0.037(3) 0.023(3) 0.038(3) -0.001(2) 0.003(3) -0.021(3)
C60 0.032(3) 0.031(3) 0.043(3) -0.009(3) 0.009(3) -0.023(3)
C61 0.025(3) 0.030(3) 0.047(4) -0.006(3) 0.007(3) -0.019(3)
C62 0.026(3) 0.032(3) 0.047(4) -0.010(3) 0.009(3) -0.020(3)
C63 0.042(3) 0.021(3) 0.023(3) 0.000(2) -0.001(2) -0.018(2)
C64 0.071(5) 0.036(3) 0.038(4) -0.005(3) 0.007(3) -0.039(3)
C65 0.103(6) 0.063(5) 0.036(4) -0.022(4) 0.024(4) -0.060(5)
C66 0.081(5) 0.043(4) 0.028(3) -0.010(3) 0.001(3) -0.033(4)
C67 0.060(4) 0.031(3) 0.048(4) -0.014(3) -0.005(3) -0.027(3)
C68 0.054(4) 0.034(3) 0.040(4) -0.011(3) 0.009(3) -0.029(3)
C69 0.036(3) 0.018(2) 0.022(3) 0.000(2) 0.002(2) -0.019(2)
C70 0.032(3) 0.032(3) 0.029(3) -0.005(2) 0.002(2) -0.021(3)
C71 0.035(3) 0.025(3) 0.030(3) -0.004(2) 0.000(2) -0.016(3)
C72 0.041(3) 0.029(3) 0.034(3) -0.004(2) 0.004(3) -0.028(3)
C73 0.032(3) 0.030(3) 0.039(3) -0.002(3) 0.000(3) -0.019(3)
C74 0.033(3) 0.022(3) 0.036(3) -0.003(2) 0.002(3) -0.015(2)
C75 0.039(3) 0.025(3) 0.032(3) -0.003(2) 0.000(2) -0.024(3)
C76 0.037(3) 0.034(3) 0.037(3) -0.003(3) 0.005(3) -0.023(3)
C77 0.044(4) 0.034(3) 0.059(5) 0.008(3) -0.007(3) -0.027(3)
C78 0.030(3) 0.036(4) 0.092(6) -0.024(4) 0.008(4) -0.018(3)
C79 0.040(4) 0.067(5) 0.071(5) -0.039(4) 0.014(4) -0.030(4)
C80 0.041(4) 0.044(4) 0.045(4) -0.017(3) 0.003(3) -0.029(3)
C2S 0.039(5) 0.047(5) 0.048(5) -0.011(4) 0.008(4) -0.023(4)
C1S 0.061(5) 0.084(6) 0.070(5) -0.043(5) 0.021(4) -0.046(5)
Cl1S 0.0842(15) 0.0785(14) 0.0742(14) -0.0414(12) 0.0374(12) -0.0481(12)
Cl2S 0.071(3) 0.125(4) 0.078(3) -0.071(3) 0.025(2) -0.058(3)
Cl2A 0.086(8) 0.133(10) 0.104(7) -0.043(6) 0.031(5) -0.071(7)
Cl3S 0.0666(13) 0.0443(11) 0.1129(18) -0.0106(11) -0.0275(12) -0.0239(10)
Cr1 0.0387(5) 0.0235(4) 0.0358(5) 0.0024(4) -0.0057(4) -0.0196(4)
Cr2 0.0256(4) 0.0217(4) 0.0369(5) -0.0059(4) 0.0066(4) -0.0164(4)
N1 0.050(3) 0.025(2) 0.030(3) -0.007(2) 0.001(2) -0.022(2)
N2 0.024(2) 0.020(2) 0.026(2) -0.0048(18) 0.0045(18) -0.0123(19)
O1 0.036(2) 0.024(2) 0.069(3) -0.002(2) 0.010(2) -0.0153(19)
O2 0.034(2) 0.028(2) 0.046(3) -0.0038(19) 0.0004(19) -0.0158(18)
O3 0.074(3) 0.034(2) 0.044(3) -0.003(2) 0.008(2) -0.040(2)
O5 0.032(3) 0.042(3) 0.061(3) 0.011(2) 0.004(2) -0.005(2)
O6 0.054(3) 0.026(2) 0.055(3) 0.009(2) -0.019(2) -0.018(2)
O7 0.050(3) 0.039(2) 0.046(3) 0.005(2) -0.016(2) -0.028(2)
O8 0.069(4) 0.051(3) 0.051(3) 0.001(2) 0.014(3) -0.033(3)
O9 0.091(4) 0.090(4) 0.064(4) 0.006(3) -0.028(3) -0.068(4)
O10 0.032(2) 0.0228(19) 0.054(3) 0.0024(18) 0.0034(19) -0.0177(18)
O11 0.025(2) 0.0208(18) 0.040(2) 0.0021(16) -0.0004(17) -0.0129(16)
O12 0.024(2) 0.026(2) 0.041(2) 0.0057(17) -0.0044(17) -0.0141(17)
O13 0.0178(19) 0.025(2) 0.052(3) 0.0036(18) 0.0028(17) -0.0105(16)
O14 0.042(3) 0.041(3) 0.075(3) -0.029(2) 0.019(2) -0.021(2)
O15 0.033(2) 0.040(2) 0.048(3) 0.003(2) 0.001(2) -0.017(2)
O16 0.049(3) 0.051(3) 0.053(3) -0.008(2) 0.009(2) -0.040(2)
O17 0.059(3) 0.029(2) 0.050(3) -0.016(2) 0.018(2) -0.026(2)
O18 0.050(3) 0.042(3) 0.041(3) -0.002(2) 0.002(2) -0.023(2)
P1 0.0247(7) 0.0168(6) 0.0255(7) -0.0031(5) 0.0048(6) -0.0118(5)
P2 0.0352(8) 0.0225(7) 0.0239(7) -0.0014(6) 0.0029(6) -0.0198(6)
S1 0.0282(7) 0.0263(7) 0.0321(8) -0.0013(6) 0.0064(6) -0.0154(6)
S2 0.0277(7) 0.0228(6) 0.0340(8) 0.0019(6) 0.0028(6) -0.0171(6)
O4 0.041(6) 0.028(5) 0.026(7) 0.013(6) -0.005(5) -0.023(5)
C15 0.055(6) 0.044(6) 0.031(8) 0.010(6) 0.002(6) -0.038(5)
C16 0.051(6) 0.059(7) 0.072(11) 0.008(7) -0.002(6) -0.042(6)
O4A 0.037(8) 0.029(7) 0.028(9) 0.003(8) -0.001(7) -0.025(7)
C15A 0.056(12) 0.034(9) 0.048(11) -0.007(8) 0.023(9) -0.035(9)
C16A 0.073(13) 0.082(14) 0.061(11) -0.034(11) 0.031(10) -0.060(12)

loop_
_atom_type_symbol
_atom_type_description
_atom_type_scat_dispersion_real
_atom_type_scat_dispersion_imag
_atom_type_scat_source
C C 0.0033 0.0016 'International Tables Vol C Tables 4.2.6.8 and 6.1.1.4'
H H 0.0000 0.0000 'International Tables Vol C Tables 4.2.6.8 and 6.1.1.4'
N N 0.0061 0.0033 'International Tables Vol C Tables 4.2.6.8 and 6.1.1.4'
O O 0.0106 0.0060 'International Tables Vol C Tables 4.2.6.8 and 6.1.1.4'
P P 0.1023 0.0942 'International Tables Vol C Tables 4.2.6.8 and 6.1.1.4'
S S 0.1246 0.1234 'International Tables Vol C Tables 4.2.6.8 and 6.1.1.4'
Cl Cl 0.1484 0.1585 'International Tables Vol C Tables 4.2.6.8 and 6.1.1.4'
Cr Cr 0.3209 0.6236 'International Tables Vol C Tables 4.2.6.8 and 6.1.1.4'
Au Au -2.0133 8.8022 'International Tables Vol C Tables 4.2.6.8 and 6.1.1.4'

loop_
_geom_angle_atom_site_label_1
_geom_angle_atom_site_label_2
_geom_angle_atom_site_label_3
_geom_angle
_geom_angle_site_symmetry_1
_geom_angle_site_symmetry_3
P1 Au1 S1 165.82(5) . .
P1 Au1 Au2 120.98(4) . .
S1 Au1 Au2 73.19(4) . .
P2 Au2 S2 167.25(5) . .
P2 Au2 Au1 118.21(4) . .
S2 Au2 Au1 74.43(4) . .
C2 C1 C7 125.0(5) . .
C2 C1 S1 120.9(4) . .
C7 C1 S1 114.1(4) . .
C3 C2 C1 129.8(5) . .
C3 C2 H56 115.1 . .
C1 C2 H56 115.1 . .
C2 C3 C4 131.1(5) . .
C2 C3 H57 114.5 . .
C4 C3 H57 114.5 . .
C3 C4 C8 125.6(5) . .
C3 C4 C5 126.5(5) . .
C8 C4 C5 107.8(4) . .
C6 C5 C13 126.7(5) . .
C6 C5 C4 125.7(5) . .
C13 C5 C4 107.6(5) . .
C7 C6 C5 130.8(5) . .
C7 C6 H60 114.6 . .
C5 C6 H60 114.6 . .
C6 C7 C1 130.2(5) . .
C6 C7 H61 114.9 . .
C1 C7 H61 114.9 . .
C12 C8 C4 106.5(5) . .
C12 C8 C9 127.7(5) . .
C4 C8 C9 125.8(5) . .
O1 C9 O2 121.6(5) . .
O1 C9 C8 125.4(5) . .
O2 C9 C8 113.0(5) . .
C11 C10 H69A 109.5 . .
C11 C10 H69B 109.5 . .
H69A C10 H69B 109.5 . .
C11 C10 H69C 109.5 . .
H69A C10 H69C 109.5 . .
H69B C10 H69C 109.5 . .
O2 C11 C10 108.6(5) . .
O2 C11 H68A 110.0 . .
C10 C11 H68A 110.0 . .
O2 C11 H68B 110.0 . .
C10 C11 H68B 110.0 . .
H68A C11 H68B 108.3 . .
N1 C12 C13 123.6(5) . .
N1 C12 C8 125.3(5) . .
C13 C12 C8 111.1(5) . .
C12 C13 C5 106.9(4) . .
C12 C13 C14 122.8(5) . .
C5 C13 C14 130.3(6) . .
O3 C14 O4 120.1(8) . .
O3 C14 C13 125.2(6) . .
O4 C14 C13 114.1(9) . .
O3 C14 O4A 124.7(9) . .
C13 C14 O4A 109.4(8) . .
N1 C17 Cr1 175.3(5) . .
O8 C18 Cr1 177.2(5) . .
O7 C19 Cr1 177.2(5) . .
O6 C20 Cr1 178.1(6) . .
O9 C21 Cr1 178.8(6) . .
O5 C22 Cr1 179.8(6) . .
C24 C23 C28 119.2(5) . .
C24 C23 P1 122.4(4) . .
C28 C23 P1 118.4(4) . .
C25 C24 C23 120.6(5) . .
C25 C24 H15 119.7 . .
C23 C24 H15 119.7 . .
C26 C25 C24 120.1(5) . .
C26 C25 H14 119.9 . .
C24 C25 H14 119.9 . .
C25 C26 C27 120.2(5) . .
C25 C26 H13 119.9 . .
C27 C26 H13 119.9 . .
C28 C27 C26 119.6(5) . .
C28 C27 H27 120.2 . .
C26 C27 H27 120.2 . .
C27 C28 C23 120.2(5) . .
C27 C28 H28 119.9 . .
C23 C28 H28 119.9 . .
C30 C29 C34 118.9(4) . .
C30 C29 P1 121.8(4) . .
C34 C29 P1 119.0(4) . .
C31 C30 C29 120.4(5) . .
C31 C30 H30 119.8 . .
C29 C30 H30 119.8 . .
C32 C31 C30 120.1(5) . .
C32 C31 H8 119.9 . .
C30 C31 H8 119.9 . .
C31 C32 C33 120.0(5) . .
C31 C32 H9 120.0 . .
C33 C32 H9 120.0 . .
C34 C33 C32 120.2(5) . .
C34 C33 H10 119.9 . .
C32 C33 H10 119.9 . .
C33 C34 C29 120.3(5) . .
C33 C34 H11 119.9 . .
C29 C34 H11 119.9 . .
C36 C35 C40 119.2(5) . .
C36 C35 P1 122.1(4) . .
C40 C35 P1 118.7(4) . .
C35 C36 C37 120.7(5) . .
C35 C36 H6 119.6 . .
C37 C36 H6 119.6 . .
C38 C37 C36 119.7(6) . .
C38 C37 H5 120.2 . .
C36 C37 H5 120.2 . .
C37 C38 C39 120.5(6) . .
C37 C38 H4 119.7 . .
C39 C38 H4 119.7 . .
C40 C39 C38 119.5(6) . .
C40 C39 H3 120.3 . .
C38 C39 H3 120.3 . .
C39 C40 C35 120.4(5) . .
C39 C40 H2 119.8 . .
C35 C40 H2 119.8 . .
C47 C41 C42 124.8(4) . .
C47 C41 S2 120.2(4) . .
C42 C41 S2 115.0(4) . .
C43 C42 C41 130.9(5) . .
C43 C42 H16 114.6 . .
C41 C42 H16 114.6 . .
C42 C43 C44 130.2(5) . .
C42 C43 H17 114.9 . .
C44 C43 H17 114.9 . .
C43 C44 C48 127.3(4) . .
C43 C44 C45 125.6(4) . .
C48 C44 C45 107.0(4) . .
C46 C45 C53 124.5(4) . .
C46 C45 C44 127.2(4) . .
C53 C45 C44 108.2(4) . .
C47 C46 C45 130.4(5) . .
C47 C46 H35 114.8 . .
C45 C46 H35 114.8 . .
C46 C47 C41 130.1(5) . .
C46 C47 H36 114.9 . .
C41 C47 H36 114.9 . .
C52 C48 C44 106.9(4) . .
C52 C48 C49 122.0(4) . .
C44 C48 C49 131.1(5) . .
O10 C49 O11 121.9(4) . .
O10 C49 C48 123.8(5) . .
O11 C49 C48 114.3(4) . .
C51A C50 O11 107.3(7) . .
O11 C50 C51 108.6(7) . .
O11 C50 H20A 110.0 . .
C51 C50 H20A 110.0 . .
O11 C50 H20B 110.0 . .
C51 C50 H20B 110.0 . .
H20A C50 H20B 108.4 . .
C50 C51 H51A 109.5 . .
C50 C51 H51B 109.5 . .
H51A C51 H51B 109.5 . .
C50 C51 H51C 109.5 . .
H51A C51 H51C 109.5 . .
H51B C51 H51C 109.5 . .
C50 C51A H51D 109.5 . .
C50 C51A H51E 109.5 . .
H51D C51A H51E 109.5 . .
C50 C51A H51F 109.5 . .
H51D C51A H51F 109.5 . .
H51E C51A H51F 109.5 . .
N2 C52 C48 124.1(4) . .
N2 C52 C53 124.3(4) . .
C48 C52 C53 111.6(4) . .
C52 C53 C45 106.3(4) . .
C52 C53 C54 127.9(4) . .
C45 C53 C54 125.9(4) . .
O12 C54 O13 122.5(5) . .
O12 C54 C53 125.5(5) . .
O13 C54 C53 111.9(4) . .
O13 C55 C56 110.6(6) . .
O13 C55 H32A 109.5 . .
C56 C55 H32A 109.5 . .
O13 C55 H32B 109.5 . .
C56 C55 H32B 109.5 . .
H32A C55 H32B 108.1 . .
C55 C56 H33A 109.5 . .
C55 C56 H33B 109.5 . .
H33A C56 H33B 109.5 . .
C55 C56 H33C 109.5 . .
H33A C56 H33C 109.5 . .
H33B C56 H33C 109.5 . .
N2 C57 Cr2 177.7(5) . .
O18 C58 Cr2 178.6(5) . .
O17 C59 Cr2 174.5(5) . .
O16 C60 Cr2 177.8(5) . .
O15 C61 Cr2 177.3(5) . .
O14 C62 Cr2 178.8(6) . .
C64 C63 C68 118.7(5) . .
C64 C63 P2 123.1(4) . .
C68 C63 P2 118.2(4) . .
C65 C64 C63 121.2(6) . .
C65 C64 H42 119.4 . .
C63 C64 H42 119.4 . .
C66 C65 C64 119.8(6) . .
C66 C65 H41 120.1 . .
C64 C65 H41 120.1 . .
C65 C66 C67 120.4(6) . .
C65 C66 H40 119.8 . .
C67 C66 H40 119.8 . .
C68 C67 C66 119.8(5) . .
C68 C67 H39 120.1 . .
C66 C67 H39 120.1 . .
C67 C68 C63 120.0(6) . .
C67 C68 H38 120.0 . .
C63 C68 H38 120.0 . .
C74 C69 C70 119.2(4) . .
C74 C69 P2 119.3(4) . .
C70 C69 P2 121.4(4) . .
C71 C70 C69 119.8(5) . .
C71 C70 H44 120.1 . .
C69 C70 H44 120.1 . .
C72 C71 C70 120.2(5) . .
C72 C71 H45 119.9 . .
C70 C71 H45 119.9 . .
C71 C72 C73 120.2(5) . .
C71 C72 H46 119.9 . .
C73 C72 H46 119.9 . .
C74 C73 C72 120.0(5) . .
C74 C73 H47 120.0 . .
C72 C73 H47 120.0 . .
C73 C74 C69 120.6(5) . .
C73 C74 H48 119.7 . .
C69 C74 H48 119.7 . .
C80 C75 C76 119.5(6) . .
C80 C75 P2 118.9(4) . .
C76 C75 P2 121.3(4) . .
C77 C76 C75 120.0(6) . .
C77 C76 H54 120.0 . .
C75 C76 H54 120.0 . .
C78 C77 C76 120.0(6) . .
C78 C77 H53 120.0 . .
C76 C77 H53 120.0 . .
C77 C78 C79 120.1(6) . .
C77 C78 H52 120.0 . .
C79 C78 H52 120.0 . .
C78 C79 C80 120.6(7) . .
C78 C79 H51 119.7 . .
C80 C79 H51 119.7 . .
C79 C80 C75 119.6(6) . .
C79 C80 H50 120.2 . .
C75 C80 H50 120.2 . .
Cl3S C2S Cl3S 124.0(7) . 2_666
Cl3S C2S H2S1 106.3 . .
Cl3S C2S H2S1 106.3 2_666 .
Cl3S C2S H2S2 106.3 . .
Cl3S C2S H2S2 106.3 2_666 .
H2S1 C2S H2S2 106.4 . .
Cl1S C1S Cl2S 110.5(4) . .
Cl1S C1S Cl2A 102.8(6) . .
C2S Cl3S C2S 56.0(7) . 2_666
C20 Cr1 C22 90.7(3) . .
C20 Cr1 C19 91.3(2) . .
C22 Cr1 C19 89.5(3) . .
C20 Cr1 C21 88.5(3) . .
C22 Cr1 C21 90.0(3) . .
C19 Cr1 C21 179.5(3) . .
C20 Cr1 C18 94.5(3) . .
C22 Cr1 C18 174.7(3) . .
C19 Cr1 C18 89.4(3) . .
C21 Cr1 C18 91.1(3) . .
C20 Cr1 C17 176.4(2) . .
C22 Cr1 C17 87.8(2) . .
C19 Cr1 C17 85.4(2) . .
C21 Cr1 C17 94.8(3) . .
C18 Cr1 C17 86.9(2) . .
C60 Cr2 C61 88.9(2) . .
C60 Cr2 C62 90.1(2) . .
C61 Cr2 C62 88.8(3) . .
C60 Cr2 C59 95.2(2) . .
C61 Cr2 C59 87.4(2) . .
C62 Cr2 C59 173.5(2) . .
C60 Cr2 C58 88.8(2) . .
C61 Cr2 C58 177.7(2) . .
C62 Cr2 C58 91.0(2) . .
C59 Cr2 C58 93.0(2) . .
C60 Cr2 C57 178.6(2) . .
C61 Cr2 C57 92.5(2) . .
C62 Cr2 C57 89.8(2) . .
C59 Cr2 C57 85.1(2) . .
C58 Cr2 C57 89.8(2) . .
C17 N1 C12 172.6(6) . .
C57 N2 C52 173.3(5) . .
C9 O2 C11 115.6(4) . .
C49 O11 C50 114.9(4) . .
C54 O13 C55 116.4(4) . .
C29 P1 C23 103.7(2) . .
C29 P1 C35 105.1(2) . .
C23 P1 C35 106.0(2) . .
C29 P1 Au1 117.43(17) . .
C23 P1 Au1 107.67(16) . .
C35 P1 Au1 115.69(17) . .
C75 P2 C63 105.4(3) . .
C75 P2 C69 104.2(2) . .
C63 P2 C69 105.0(2) . .
C75 P2 Au2 115.61(18) . .
C63 P2 Au2 107.85(17) . .
C69 P2 Au2 117.75(17) . .
C1 S1 Au1 108.07(18) . .
C41 S2 Au2 107.45(17) . .
C14 O4 C15 118.5(13) . .
C16 C15 O4 104.6(11) . .
C16 C15 H15A 110.8 . .
O4 C15 H15A 110.8 . .
C16 C15 H15B 110.8 . .
O4 C15 H15B 110.8 . .
H15A C15 H15B 108.9 . .
C15 C16 H16A 109.5 . .
C15 C16 H16B 109.5 . .
H16A C16 H16B 109.5 . .
C15 C16 H16C 109.5 . .
H16A C16 H16C 109.5 . .
H16B C16 H16C 109.5 . .
C15A O4A C14 115.0(14) . .
O4A C15A C16A 113.7(15) . .
O4A C15A H15C 108.8 . .
C16A C15A H15C 108.8 . .
O4A C15A H15D 108.8 . .
C16A C15A H15D 108.8 . .
H15C C15A H15D 107.7 . .
C15A C16A H16D 109.5 . .
C15A C16A H16E 109.5 . .
H16D C16A H16E 109.5 . .
C15A C16A H16F 109.5 . .
H16D C16A H16F 109.5 . .
H16E C16A H16F 109.5 . .

loop_
_geom_bond_atom_site_label_1
_geom_bond_atom_site_label_2
_geom_bond_distance
_geom_bond_site_symmetry_2
Au1 P1 2.2677(13) .
Au1 S1 2.3184(13) .
Au1 Au2 3.2102(4) .
Au2 P2 2.2736(13) .
Au2 S2 2.3226(13) .
C1 C2 1.400(7) .
C1 C7 1.420(7) .
C1 S1 1.744(5) .
C2 C3 1.372(7) .
C2 H56 0.9500 .
C3 C4 1.402(6) .
C3 H57 0.9500 .
C4 C8 1.413(7) .
C4 C5 1.455(7) .
C5 C6 1.401(8) .
C5 C13 1.416(7) .
C6 C7 1.377(7) .
C6 H60 0.9500 .
C7 H61 0.9500 .
C8 C12 1.413(7) .
C8 C9 1.462(8) .
C9 O1 1.215(6) .
C9 O2 1.349(6) .
C10 C11 1.489(8) .
C10 H69A 0.9800 .
C10 H69B 0.9800 .
C10 H69C 0.9800 .
C11 O2 1.450(7) .
C11 H68A 0.9900 .
C11 H68B 0.9900 .
C12 N1 1.387(7) .
C12 C13 1.395(8) .
C13 C14 1.475(7) .
C14 O3 1.210(7) .
C14 O4 1.235(18) .
C14 O4A 1.52(2) .
C17 N1 1.155(7) .
C17 Cr1 1.960(6) .
C18 O8 1.155(8) .
C18 Cr1 1.901(8) .
C19 O7 1.141(6) .
C19 Cr1 1.900(6) .
C20 O6 1.142(6) .
C20 Cr1 1.891(6) .
C21 O9 1.146(7) .
C21 Cr1 1.901(7) .
C22 O5 1.147(7) .
C22 Cr1 1.891(7) .
C23 C24 1.389(7) .
C23 C28 1.401(6) .
C23 P1 1.815(5) .
C24 C25 1.382(7) .
C24 H15 0.9500 .
C25 C26 1.382(7) .
C25 H14 0.9500 .
C26 C27 1.393(7) .
C26 H13 0.9500 .
C27 C28 1.391(7) .
C27 H27 0.9500 .
C28 H28 0.9500 .
C29 C30 1.395(7) .
C29 C34 1.400(7) .
C29 P1 1.812(5) .
C30 C31 1.387(7) .
C30 H30 0.9500 .
C31 C32 1.380(8) .
C31 H8 0.9500 .
C32 C33 1.388(8) .
C32 H9 0.9500 .
C33 C34 1.380(7) .
C33 H10 0.9500 .
C34 H11 0.9500 .
C35 C36 1.382(7) .
C35 C40 1.388(7) .
C35 P1 1.823(5) .
C36 C37 1.383(8) .
C36 H6 0.9500 .
C37 C38 1.373(8) .
C37 H5 0.9500 .
C38 C39 1.388(8) .
C38 H4 0.9500 .
C39 C40 1.382(8) .
C39 H3 0.9500 .
C40 H2 0.9500 .
C41 C47 1.401(7) .
C41 C42 1.411(6) .
C41 S2 1.752(5) .
C42 C43 1.393(6) .
C42 H16 0.9500 .
C43 C44 1.393(7) .
C43 H17 0.9500 .
C44 C48 1.431(6) .
C44 C45 1.453(6) .
C45 C46 1.403(6) .
C45 C53 1.426(6) .
C46 C47 1.376(6) .
C46 H35 0.9500 .
C47 H36 0.9500 .
C48 C52 1.398(7) .
C48 C49 1.469(6) .
C49 O10 1.211(6) .
C49 O11 1.335(6) .
C50 C51A 1.458(14) .
C50 O11 1.465(6) .
C50 C51 1.527(18) .
C50 H20A 0.9900 .
C50 H20B 0.9900 .
C51 H51A 0.9800 .
C51 H51B 0.9800 .
C51 H51C 0.9800 .
C51A H51D 0.9800 .
C51A H51E 0.9800 .
C51A H51F 0.9800 .
C52 N2 1.384(6) .
C52 C53 1.405(6) .
C53 C54 1.466(7) .
C54 O12 1.216(6) .
C54 O13 1.343(6) .
C55 O13 1.458(6) .
C55 C56 1.468(9) .
C55 H32A 0.9900 .
C55 H32B 0.9900 .
C56 H33A 0.9800 .
C56 H33B 0.9800 .
C56 H33C 0.9800 .
C57 N2 1.158(6) .
C57 Cr2 1.969(5) .
C58 O18 1.135(7) .
C58 Cr2 1.918(7) .
C59 O17 1.135(6) .
C59 Cr2 1.910(6) .
C60 O16 1.139(6) .
C60 Cr2 1.887(5) .
C61 O15 1.141(6) .
C61 Cr2 1.898(6) .
C62 O14 1.143(6) .
C62 Cr2 1.900(6) .
C63 C64 1.380(8) .
C63 C68 1.400(7) .
C63 P2 1.817(6) .
C64 C65 1.376(8) .
C64 H42 0.9500 .
C65 C66 1.361(8) .
C65 H41 0.9500 .
C66 C67 1.393(9) .
C66 H40 0.9500 .
C67 C68 1.373(8) .
C67 H39 0.9500 .
C68 H38 0.9500 .
C69 C74 1.386(7) .
C69 C70 1.395(7) .
C69 P2 1.820(5) .
C70 C71 1.391(7) .
C70 H44 0.9500 .
C71 C72 1.371(7) .
C71 H45 0.9500 .
C72 C73 1.386(7) .
C72 H46 0.9500 .
C73 C74 1.377(7) .
C73 H47 0.9500 .
C74 H48 0.9500 .
C75 C80 1.384(8) .
C75 C76 1.388(7) .
C75 P2 1.801(6) .
C76 C77 1.381(8) .
C76 H54 0.9500 .
C77 C78 1.371(9) .
C77 H53 0.9500 .
C78 C79 1.374(9) .
C78 H52 0.9500 .
C79 C80 1.378(9) .
C79 H51 0.9500 .
C80 H50 0.9500 .
C2S Cl3S 1.547(12) .
C2S Cl3S 1.768(12) 2_666
C2S H2S1 0.9900 .
C2S H2S2 0.9900 .
C1S Cl1S 1.737(7) .
C1S Cl2S 1.768(7) .
C1S Cl2A 1.819(12) .
Cl3S C2S 1.768(12) 2_666
O4 C15 1.493(17) .
C15 C16 1.492(14) .
C15 H15A 0.9900 .
C15 H15B 0.9900 .
C16 H16A 0.9800 .
C16 H16B 0.9800 .
C16 H16C 0.9800 .
O4A C15A 1.42(2) .
C15A C16A 1.502(16) .
C15A H15C 0.9900 .
C15A H15D 0.9900 .
C16A H16D 0.9800 .
C16A H16E 0.9800 .
C16A H16F 0.9800 .

loop_
_geom_torsion_atom_site_label_1
_geom_torsion_atom_site_label_2
_geom_torsion_atom_site_label_3
_geom_torsion_atom_site_label_4
_geom_torsion
_geom_torsion_site_symmetry_1
_geom_torsion_site_symmetry_4
C7 C1 C2 C3 -10.1(9) . .
S1 C1 C2 C3 169.4(4) . .
C1 C2 C3 C4 2.6(10) . .
C2 C3 C4 C8 -176.0(5) . .
C2 C3 C4 C5 7.3(9) . .
C3 C4 C5 C6 -5.5(8) . .
C8 C4 C5 C6 177.3(5) . .
C3 C4 C5 C13 176.0(5) . .
C8 C4 C5 C13 -1.3(6) . .
C13 C5 C6 C7 175.1(5) . .
C4 C5 C6 C7 -3.2(9) . .
C5 C6 C7 C1 4.1(10) . .
C2 C1 C7 C6 5.0(9) . .
S1 C1 C7 C6 -174.5(5) . .
C3 C4 C8 C12 -175.7(5) . .
C5 C4 C8 C12 1.6(6) . .
C3 C4 C8 C9 7.2(9) . .
C5 C4 C8 C9 -175.5(5) . .
C12 C8 C9 O1 -177.1(6) . .
C4 C8 C9 O1 -0.6(9) . .
C12 C8 C9 O2 0.2(8) . .
C4 C8 C9 O2 176.7(5) . .
C4 C8 C12 N1 177.7(5) . .
C9 C8 C12 N1 -5.3(9) . .
C4 C8 C12 C13 -1.4(6) . .
C9 C8 C12 C13 175.7(5) . .
N1 C12 C13 C5 -178.5(5) . .
C8 C12 C13 C5 0.6(6) . .
N1 C12 C13 C14 1.4(8) . .
C8 C12 C13 C14 -179.6(5) . .
C6 C5 C13 C12 -178.1(5) . .
C4 C5 C13 C12 0.4(6) . .
C6 C5 C13 C14 2.1(9) . .
C4 C5 C13 C14 -179.4(5) . .
C12 C13 C14 O3 5.1(9) . .
C5 C13 C14 O3 -175.2(6) . .
C12 C13 C14 O4 175.8(9) . .
C5 C13 C14 O4 -4.4(11) . .
C12 C13 C14 O4A -165.2(10) . .
C5 C13 C14 O4A 14.6(11) . .
C28 C23 C24 C25 1.9(8) . .
P1 C23 C24 C25 -176.8(4) . .
C23 C24 C25 C26 -1.1(8) . .
C24 C25 C26 C27 -0.5(8) . .
C25 C26 C27 C28 1.3(8) . .
C26 C27 C28 C23 -0.5(8) . .
C24 C23 C28 C27 -1.1(8) . .
P1 C23 C28 C27 177.7(4) . .
C34 C29 C30 C31 -0.6(8) . .
P1 C29 C30 C31 174.3(4) . .
C29 C30 C31 C32 -0.4(8) . .
C30 C31 C32 C33 1.0(8) . .
C31 C32 C33 C34 -0.6(9) . .
C32 C33 C34 C29 -0.3(8) . .
C30 C29 C34 C33 0.9(8) . .
P1 C29 C34 C33 -174.1(4) . .
C40 C35 C36 C37 -1.3(7) . .
P1 C35 C36 C37 177.1(4) . .
C35 C36 C37 C38 -0.6(8) . .
C36 C37 C38 C39 0.9(8) . .
C37 C38 C39 C40 0.7(9) . .
C38 C39 C40 C35 -2.5(8) . .
C36 C35 C40 C39 2.8(8) . .
P1 C35 C40 C39 -175.6(4) . .
C47 C41 C42 C43 4.3(9) . .
S2 C41 C42 C43 -174.7(5) . .
C41 C42 C43 C44 3.5(10) . .
C42 C43 C44 C48 175.0(5) . .
C42 C43 C44 C45 -2.3(9) . .
C43 C44 C45 C46 -6.2(8) . .
C48 C44 C45 C46 176.0(5) . .
C43 C44 C45 C53 176.2(5) . .
C48 C44 C45 C53 -1.6(5) . .
C53 C45 C46 C47 -174.4(5) . .
C44 C45 C46 C47 8.4(9) . .
C45 C46 C47 C41 0.8(10) . .
C42 C41 C47 C46 -8.2(9) . .
S2 C41 C47 C46 170.6(5) . .
C43 C44 C48 C52 -176.2(5) . .
C45 C44 C48 C52 1.5(5) . .
C43 C44 C48 C49 4.0(9) . .
C45 C44 C48 C49 -178.3(5) . .
C52 C48 C49 O10 -0.7(8) . .
C44 C48 C49 O10 179.1(5) . .
C52 C48 C49 O11 -179.1(4) . .
C44 C48 C49 O11 0.7(8) . .
C44 C48 C52 N2 178.0(4) . .
C49 C48 C52 N2 -2.2(7) . .
C44 C48 C52 C53 -0.9(6) . .
C49 C48 C52 C53 178.9(4) . .
N2 C52 C53 C45 -179.0(4) . .
C48 C52 C53 C45 -0.1(6) . .
N2 C52 C53 C54 0.6(8) . .
C48 C52 C53 C54 179.5(5) . .
C46 C45 C53 C52 -176.7(5) . .
C44 C45 C53 C52 1.0(5) . .
C46 C45 C53 C54 3.7(8) . .
C44 C45 C53 C54 -178.6(5) . .
C52 C53 C54 O12 175.4(5) . .
C45 C53 C54 O12 -5.0(9) . .
C52 C53 C54 O13 -3.5(7) . .
C45 C53 C54 O13 176.1(5) . .
C68 C63 C64 C65 0.4(10) . .
P2 C63 C64 C65 -176.3(5) . .
C63 C64 C65 C66 0.3(11) . .
C64 C65 C66 C67 -2.2(11) . .
C65 C66 C67 C68 3.4(10) . .
C66 C67 C68 C63 -2.7(9) . .
C64 C63 C68 C67 0.8(9) . .
P2 C63 C68 C67 177.6(5) . .
C74 C69 C70 C71 -1.5(8) . .
P2 C69 C70 C71 174.8(4) . .
C69 C70 C71 C72 0.2(8) . .
C70 C71 C72 C73 0.8(8) . .
C71 C72 C73 C74 -0.5(9) . .
C72 C73 C74 C69 -0.8(9) . .
C70 C69 C74 C73 1.8(8) . .
P2 C69 C74 C73 -174.6(4) . .
C80 C75 C76 C77 -1.2(8) . .
P2 C75 C76 C77 172.2(4) . .
C75 C76 C77 C78 -1.4(8) . .
C76 C77 C78 C79 2.1(9) . .
C77 C78 C79 C80 -0.2(10) . .
C78 C79 C80 C75 -2.4(9) . .
C76 C75 C80 C79 3.0(8) . .
P2 C75 C80 C79 -170.4(4) . .
Cl3S C2S Cl3S C2S 0.001(1) 2_666 2_666
O1 C9 O2 C11 2.2(8) . .
C8 C9 O2 C11 -175.2(5) . .
C10 C11 O2 C9 176.5(5) . .
O10 C49 O11 C50 -1.0(7) . .
C48 C49 O11 C50 177.4(4) . .
C51A C50 O11 C49 166.6(14) . .
C51 C50 O11 C49 -164.0(15) . .
O12 C54 O13 C55 3.0(8) . .
C53 C54 O13 C55 -178.0(5) . .
C56 C55 O13 C54 81.3(7) . .
C30 C29 P1 C23 -100.6(4) . .
C34 C29 P1 C23 74.2(4) . .
C30 C29 P1 C35 10.5(5) . .
C34 C29 P1 C35 -174.6(4) . .
C30 C29 P1 Au1 140.8(4) . .
C34 C29 P1 Au1 -44.4(5) . .
C24 C23 P1 C29 14.8(5) . .
C28 C23 P1 C29 -164.0(4) . .
C24 C23 P1 C35 -95.7(5) . .
C28 C23 P1 C35 85.6(4) . .
C24 C23 P1 Au1 139.9(4) . .
C28 C23 P1 Au1 -38.8(4) . .
C36 C35 P1 C29 -95.6(4) . .
C40 C35 P1 C29 82.8(4) . .
C36 C35 P1 C23 13.9(5) . .
C40 C35 P1 C23 -167.7(4) . .
C36 C35 P1 Au1 133.1(4) . .
C40 C35 P1 Au1 -48.5(4) . .
C80 C75 P2 C63 -160.4(4) . .
C76 C75 P2 C63 26.2(5) . .
C80 C75 P2 C69 89.3(4) . .
C76 C75 P2 C69 -84.0(5) . .
C80 C75 P2 Au2 -41.5(5) . .
C76 C75 P2 Au2 145.2(4) . .
C64 C63 P2 C75 -115.9(5) . .
C68 C63 P2 C75 67.4(5) . .
C64 C63 P2 C69 -6.3(6) . .
C68 C63 P2 C69 177.0(5) . .
C64 C63 P2 Au2 120.1(5) . .
C68 C63 P2 Au2 -56.6(5) . .
C74 C69 P2 C75 -171.5(4) . .
C70 C69 P2 C75 12.2(5) . .
C74 C69 P2 C63 78.0(5) . .
C70 C69 P2 C63 -98.3(5) . .
C74 C69 P2 Au2 -41.9(5) . .
C70 C69 P2 Au2 141.8(4) . .
C2 C1 S1 Au1 10.9(5) . .
C7 C1 S1 Au1 -169.5(3) . .
C47 C41 S2 Au2 11.3(5) . .
C42 C41 S2 Au2 -169.7(3) . .
O3 C14 O4 C15 -6.3(17) . .
C13 C14 O4 C15 -177.6(10) . .
C14 O4 C15 C16 -178.0(16) . .
O3 C14 O4A C15A 12(2) . .
C13 C14 O4A C15A -177.4(13) . .
C14 O4A C15A C16A 89(3) . .
